data_4332811
loop_
_publ_author_name
'Eisler, Dana J.'
'Puddephatt, Richard J.'

_publ_section_title
;
 Structure and Dynamics of Tetrakis(thiophosphinato)resorcinarene
 Complexes of Silver(I), Gold(I), and Palladium(II)
;
_journal_issue 18
_journal_name_full 'Inorganic Chemistry'
_journal_page_first 7295
_journal_page_last 7305
_journal_paper_doi 10.1021/ic060865z
_journal_volume 45
_journal_year 2006
_chemical_formula_sum 'C144.5 H120.5 Cl17.5 O16.5 P4 Pd2 S4'
_chemical_formula_weight 3206.20
_chemical_name_systematic
; 
 ? 
;
_space_group_IT_number 2
_symmetry_cell_setting triclinic
_symmetry_space_group_name_Hall '-P 1'
_symmetry_space_group_name_H-M 'P -1'
_atom_sites_solution_hydrogens geom
_atom_sites_solution_primary direct
_atom_sites_solution_secondary difmap
_audit_creation_method SHELXL-97
_cell_angle_alpha 95.69(3)
_cell_angle_beta 93.33(3)
_cell_angle_gamma 99.61(3)
_cell_formula_units_Z 2
_cell_length_a 17.021(3)
_cell_length_b 18.537(4)
_cell_length_c 24.719(5)
_cell_measurement_temperature 150(2)
_cell_volume 7630(3)
_computing_cell_refinement 'Nonius DENZO'
_computing_data_collection 'Nonius COLLECT'
_computing_data_reduction 'Nonius DENZO'
_computing_molecular_graphics 'Bruker SHELXTL'
_computing_publication_material 'Bruker SHELXTL'
_computing_structure_refinement 'SHELXL-97 (Sheldrick, 1997)'
_computing_structure_solution 'SHELXS-97 (Sheldrick, 1990)'
_diffrn_ambient_temperature 150(2)
_diffrn_measured_fraction_theta_full 0.956
_diffrn_measured_fraction_theta_max 0.956
_diffrn_measurement_device_type 'Nonius Kappa CCD'
_diffrn_measurement_method 'phi\omega scans'
_diffrn_radiation_monochromator graphite
_diffrn_radiation_source 'fine-focus sealed tube'
_diffrn_radiation_type MoK\a
_diffrn_radiation_wavelength 0.71073
_diffrn_reflns_av_R_equivalents 0.0044
_diffrn_reflns_av_sigmaI/netI 0.0556
_diffrn_reflns_limit_h_max 20
_diffrn_reflns_limit_h_min -20
_diffrn_reflns_limit_k_max 21
_diffrn_reflns_limit_k_min -21
_diffrn_reflns_limit_l_max 29
_diffrn_reflns_limit_l_min -29
_diffrn_reflns_number 77039
_diffrn_reflns_theta_full 24.71
_diffrn_reflns_theta_max 24.71
_diffrn_reflns_theta_min 2.55
_exptl_absorpt_coefficient_mu 0.698
_exptl_absorpt_correction_T_max 0.8847
_exptl_absorpt_correction_T_min 0.7441
_exptl_absorpt_correction_type integration
_exptl_crystal_colour brown
_exptl_crystal_density_diffrn 1.396
_exptl_crystal_density_method 'not measured'
_exptl_crystal_description rod
_exptl_crystal_F_000 3266
_exptl_crystal_size_max 0.45
_exptl_crystal_size_mid 0.23
_exptl_crystal_size_min 0.18
_refine_diff_density_max 1.757
_refine_diff_density_min -1.244
_refine_diff_density_rms 0.126
_refine_ls_extinction_method none
_refine_ls_goodness_of_fit_ref 1.039
_refine_ls_hydrogen_treatment constr
_refine_ls_matrix_type full
_refine_ls_number_parameters 1417
_refine_ls_number_reflns 24835
_refine_ls_number_restraints 195
_refine_ls_restrained_S_all 1.046
_refine_ls_R_factor_all 0.1166
_refine_ls_R_factor_gt 0.0848
_refine_ls_shift/su_max 0.003
_refine_ls_shift/su_mean 0.000
_refine_ls_structure_factor_coef Fsqd
_refine_ls_weighting_details 'calc w=1/[\s^2^(Fo^2^)+(0.1469P)^2^+30.9000P] where P=(Fo^2^+2Fc^2^)/3'
_refine_ls_weighting_scheme calc
_refine_ls_wR_factor_gt 0.2389
_refine_ls_wR_factor_ref 0.2692
_reflns_number_gt 17619
_reflns_number_total 24835
_reflns_threshold_expression >2sigma(I)
_cod_data_source_file ic060865zsup1.cif
_cod_data_source_block 19
_cod_depositor_comments
;
The following automatic conversions were performed:

'_symmetry_cell_setting' value 'Triclinic' changed to 'triclinic'
according to /home/saulius/struct/CIF-dictionaries/cif_core.dic
dictionary named 'cif_core.dic' version 2.4.2 from 2011-04-26.

Automatic conversion script
Id: cif_fix_values 1891 2012-01-12 08:04:46Z andrius 
;
_cod_original_sg_symbol_H-M P-1
_cod_original_formula_sum 'C144.50 H120.50 Cl17.50 O16.50 P4 Pd2 S4'
_cod_database_code 4332811

loop_
_symmetry_equiv_pos_as_xyz
'x, y, z'
'-x, -y, -z'

loop_
_atom_site_label
_atom_site_type_symbol
_atom_site_fract_x
_atom_site_fract_y
_atom_site_fract_z
_atom_site_U_iso_or_equiv
_atom_site_adp_type
_atom_site_occupancy
_atom_site_symmetry_multiplicity
_atom_site_calc_flag
_atom_site_refinement_flags
_atom_site_disorder_assembly
_atom_site_disorder_group
Pd1 Pd 1.50397(3) 1.51931(3) -0.32336(2) 0.04258(17) Uani 1 1 d . . .
Pd2 Pd 1.31834(3) 1.41448(3) -0.330418(19) 0.03690(16) Uani 1 1 d . . .
Cl1 Cl 1.55095(14) 1.64184(11) -0.32394(10) 0.0637(5) Uani 1 1 d . . .
Cl2 Cl 1.19161(12) 1.43917(12) -0.33454(9) 0.0594(5) Uani 1 1 d . . .
Cl3 Cl 1.45026(10) 1.39424(10) -0.32612(8) 0.0501(4) Uani 1 1 d . . .
Cl4 Cl 1.37121(12) 1.53670(11) -0.34041(8) 0.0539(5) Uani 1 1 d . . .
P1 P 1.66059(10) 1.42628(10) -0.34694(6) 0.0366(4) Uani 1 1 d . . .
S1 S 1.63289(11) 1.50909(10) -0.29840(7) 0.0452(4) Uani 1 1 d . . .
P2 P 1.6320(7) 1.4398(5) -0.1247(4) 0.067(3) Uani 0.45 1 d PD A 1
S2 S 1.7244(12) 1.5006(11) -0.1473(10) 0.084(5) Uani 0.45 1 d PD A 1
C1H C 1.6244(10) 1.4397(9) -0.0522(4) 0.062(5) Uiso 0.45 1 d PGD A 1
C2H C 1.5722(11) 1.4786(10) -0.0256(7) 0.106(9) Uiso 0.45 1 d PG A 1
H2HA H 1.5377 1.5031 -0.0459 0.127 Uiso 0.45 1 calc PR A 1
C3H C 1.5704(12) 1.4818(11) 0.0307(7) 0.149(15) Uiso 0.45 1 d PG A 1
H3HA H 1.5347 1.5084 0.0489 0.179 Uiso 0.45 1 calc PR A 1
C4H C 1.6209(12) 1.4459(11) 0.0604(4) 0.081(7) Uiso 0.45 1 d PG A 1
H4HA H 1.6197 1.4481 0.0989 0.097 Uiso 0.45 1 calc PR A 1
C5H C 1.6732(11) 1.4070(10) 0.0338(6) 0.096(8) Uiso 0.45 1 d PG A 1
H5HA H 1.7077 1.3826 0.0541 0.115 Uiso 0.45 1 calc PR A 1
C6H C 1.6749(10) 1.4039(10) -0.0225(6) 0.075(6) Uiso 0.45 1 d PG A 1
H6HA H 1.7106 1.3773 -0.0407 0.089 Uiso 0.45 1 calc PR A 1
C1G C 1.5384(7) 1.4642(8) -0.1516(6) 0.055(5) Uiso 0.45 1 d PGD A 1
C2G C 1.4668(9) 1.4147(7) -0.1563(7) 0.059(8) Uiso 0.45 1 d PG A 1
H2GA H 1.4648 1.3678 -0.1435 0.071 Uiso 0.45 1 calc PR A 1
C3G C 1.3980(7) 1.4338(8) -0.1798(7) 0.086(7) Uiso 0.45 1 d PG A 1
H3GA H 1.3490 1.3999 -0.1830 0.103 Uiso 0.45 1 calc PR A 1
C4G C 1.4009(7) 1.5023(8) -0.1986(6) 0.054(5) Uiso 0.45 1 d PG A 1
H4GA H 1.3539 1.5153 -0.2146 0.065 Uiso 0.45 1 calc PR A 1
C5G C 1.4725(9) 1.5518(6) -0.1939(6) 0.055(4) Uiso 0.45 1 d PG A 1
H5GA H 1.4745 1.5987 -0.2067 0.066 Uiso 0.45 1 calc PR A 1
C6G C 1.5413(7) 1.5328(7) -0.1704(6) 0.070(6) Uiso 0.45 1 d PG A 1
H6GA H 1.5903 1.5666 -0.1672 0.084 Uiso 0.45 1 calc PR A 1
S2A S 1.716(3) 1.5146(17) -0.1483(15) 0.113(15) Uani 0.25 1 d PD A 2
P2A P 1.7129(7) 1.4293(5) -0.1100(3) 0.058(3) Uani 0.25 1 d PD A 2
C1GA C 1.680(2) 1.437(2) -0.0421(9) 0.078(15) Uiso 0.25 1 d PD A 2
C2GA C 1.681(2) 1.510(2) -0.0133(16) 0.110(16) Uiso 0.25 1 d PD A 2
H2GB H 1.7112 1.5518 -0.0261 0.132 Uiso 0.25 1 calc PR A 2
C3GA C 1.638(2) 1.519(2) 0.0322(17) 0.113(18) Uiso 0.25 1 d PD A 2
H3GB H 1.6410 1.5660 0.0518 0.135 Uiso 0.25 1 calc PR A 2
C4GA C 1.591(3) 1.456(2) 0.0485(19) 0.087(13) Uiso 0.25 1 d PD A 2
H4GB H 1.5567 1.4625 0.0766 0.104 Uiso 0.25 1 calc PR A 2
C5GA C 1.593(3) 1.384(2) 0.0255(17) 0.120(18) Uiso 0.25 1 d PD A 2
H5GB H 1.5697 1.3423 0.0425 0.144 Uiso 0.25 1 calc PR A 2
C6GA C 1.629(2) 1.3754(17) -0.0228(14) 0.079(11) Uiso 0.25 1 d PD A 2
H6GB H 1.6205 1.3286 -0.0438 0.095 Uiso 0.25 1 calc PR A 2
C1HA C 1.8129(12) 1.4083(18) -0.1011(11) 0.065(9) Uiso 0.25 1 d PD A 2
C2HA C 1.848(2) 1.392(2) -0.0494(13) 0.099(14) Uiso 0.25 1 d PD A 2
H2HB H 1.8225 1.4016 -0.0169 0.119 Uiso 0.25 1 calc PR A 2
C3HA C 1.918(2) 1.362(2) -0.0467(15) 0.108(16) Uiso 0.25 1 d PD A 2
H3HB H 1.9411 1.3530 -0.0129 0.130 Uiso 0.25 1 calc PR A 2
C4HA C 1.952(3) 1.347(3) -0.0957(14) 0.15(3) Uiso 0.25 1 d PD A 2
H4HB H 1.9983 1.3250 -0.0940 0.184 Uiso 0.25 1 calc PR A 2
C5HA C 1.9229(17) 1.3617(18) -0.1469(11) 0.057(8) Uiso 0.25 1 d PD A 2
H5HB H 1.9480 1.3489 -0.1790 0.068 Uiso 0.25 1 calc PR A 2
C6HA C 1.856(2) 1.396(2) -0.1490(11) 0.091(13) Uiso 0.25 1 d PD A 2
H6HB H 1.8388 1.4109 -0.1825 0.109 Uiso 0.25 1 calc PR A 2
S2B S 1.7567(12) 1.4882(16) -0.1437(10) 0.121(12) Uani 0.30 1 d PD A 3
P2B P 1.6583(10) 1.4401(7) -0.1206(6) 0.072(5) Uani 0.30 1 d PD A 3
C1HB C 1.5709(9) 1.4702(10) -0.1469(8) 0.047(6) Uiso 0.30 1 d PGD A 3
C2HB C 1.4964(11) 1.4249(8) -0.1528(8) 0.046(6) Uiso 0.30 1 d PG A 3
H2HC H 1.4904 1.3770 -0.1413 0.055 Uiso 0.30 1 calc PR A 3
C3HB C 1.4306(9) 1.4496(11) -0.1757(9) 0.067(8) Uiso 0.30 1 d PG A 3
H3HC H 1.3797 1.4187 -0.1798 0.080 Uiso 0.30 1 calc PR A 3
C4HB C 1.4393(10) 1.5196(11) -0.1926(8) 0.054(12) Uiso 0.30 1 d PG A 3
H4HC H 1.3944 1.5365 -0.2083 0.064 Uiso 0.30 1 calc PR A 3
C5HB C 1.5138(12) 1.5649(9) -0.1867(8) 0.055(7) Uiso 0.30 1 d PG A 3
H5HC H 1.5198 1.6128 -0.1982 0.066 Uiso 0.30 1 calc PR A 3
C6HB C 1.5796(9) 1.5402(9) -0.1638(8) 0.064(8) Uiso 0.30 1 d PG A 3
H6HC H 1.6305 1.5711 -0.1597 0.077 Uiso 0.30 1 calc PR A 3
C1GB C 1.6581(14) 1.4391(11) -0.0486(5) 0.034(6) Uiso 0.30 1 d PGD A 3
C2GB C 1.7060(14) 1.3982(11) -0.0214(7) 0.073(9) Uiso 0.30 1 d PG A 3
H2GC H 1.7356 1.3671 -0.0415 0.087 Uiso 0.30 1 calc PR A 3
C3GB C 1.7106(12) 1.4029(11) 0.0352(7) 0.059(7) Uiso 0.30 1 d PG A 3
H3GC H 1.7433 1.3749 0.0538 0.071 Uiso 0.30 1 calc PR A 3
C4GB C 1.6673(12) 1.4484(11) 0.0646(5) 0.052(6) Uiso 0.30 1 d PG A 3
H4GC H 1.6704 1.4515 0.1033 0.062 Uiso 0.30 1 calc PR A 3
C5GB C 1.6194(13) 1.4892(12) 0.0375(6) 0.068(8) Uiso 0.30 1 d PG A 3
H5GC H 1.5898 1.5203 0.0576 0.082 Uiso 0.30 1 calc PR A 3
C6GB C 1.6148(14) 1.4846(11) -0.0191(7) 0.070(8) Uiso 0.30 1 d PG A 3
H6GC H 1.5821 1.5125 -0.0377 0.084 Uiso 0.30 1 calc PR A 3
P3 P 1.30860(9) 1.23048(9) -0.36809(6) 0.0292(4) Uani 1 1 d . . .
S3 S 1.26016(10) 1.29779(10) -0.31745(6) 0.0363(4) Uani 1 1 d . . .
P4 P 1.3172(2) 1.2207(2) -0.12936(10) 0.0636(9) Uani 0.75 1 d PD B 1
C1M C 1.2636(5) 1.1278(3) -0.1282(3) 0.059(3) Uiso 0.75 1 d PGD B 1
C2M C 1.2638(5) 1.0918(4) -0.0814(2) 0.064(3) Uiso 0.75 1 d PG B 1
H2MA H 1.2902 1.1169 -0.0483 0.077 Uiso 0.75 1 calc PR B 1
C3M C 1.2255(6) 1.0192(4) -0.0832(3) 0.075(3) Uiso 0.75 1 d PG B 1
H3MA H 1.2256 0.9947 -0.0513 0.089 Uiso 0.75 1 calc PR B 1
C4M C 1.1869(6) 0.9825(4) -0.1318(4) 0.116(7) Uiso 0.75 1 d PG B 1
H4MA H 1.1607 0.9329 -0.1330 0.140 Uiso 0.75 1 calc PR B 1
C5M C 1.1867(6) 1.0184(5) -0.1786(3) 0.088(4) Uiso 0.75 1 d PG B 1
H5MA H 1.1603 0.9933 -0.2117 0.106 Uiso 0.75 1 calc PR B 1
C6M C 1.2250(5) 1.0911(4) -0.1768(3) 0.067(3) Uiso 0.75 1 d PG B 1
H6MA H 1.2249 1.1156 -0.2087 0.080 Uiso 0.75 1 calc PR B 1
C1N C 1.3572(6) 1.2588(6) -0.0607(3) 0.077(4) Uiso 0.75 1 d PGD B 1
C2N C 1.3025(5) 1.2752(7) -0.0238(5) 0.115(6) Uiso 0.75 1 d PG B 1
H2NA H 1.2471 1.2676 -0.0351 0.138 Uiso 0.75 1 calc PR B 1
C3N C 1.3287(7) 1.3029(7) 0.0297(4) 0.116(6) Uiso 0.75 1 d PG B 1
H3NA H 1.2913 1.3141 0.0550 0.140 Uiso 0.75 1 calc PR B 1
C4N C 1.4097(7) 1.3141(7) 0.0463(3) 0.109(6) Uiso 0.75 1 d PG B 1
H4NA H 1.4276 1.3330 0.0829 0.131 Uiso 0.75 1 calc PR B 1
C5N C 1.4644(5) 1.2977(6) 0.0094(4) 0.095(5) Uiso 0.75 1 d PG B 1
H5NA H 1.5197 1.3054 0.0207 0.114 Uiso 0.75 1 calc PR B 1
C6N C 1.4382(5) 1.2701(6) -0.0441(3) 0.079(4) Uiso 0.75 1 d PG B 1
H6NA H 1.4756 1.2589 -0.0694 0.095 Uiso 0.75 1 calc PR B 1
S4 S 1.2529(3) 1.2762(3) -0.16881(16) 0.0848(14) Uani 0.75 1 d PD B 1
P4A P 1.3480(4) 1.2799(4) -0.1424(2) 0.0323(14) Uani 0.25 1 d PD B 2
S4A S 1.2443(5) 1.2272(8) -0.1726(4) 0.063(3) Uani 0.25 1 d PD B 2
C1MA C 1.3796(11) 1.3689(8) -0.1648(9) 0.041(6) Uiso 0.25 1 d PGD B 2
C2MA C 1.3251(9) 1.4079(10) -0.1872(8) 0.055(8) Uiso 0.25 1 d PG B 2
H2MB H 1.2700 1.3869 -0.1922 0.067 Uiso 0.25 1 calc PR B 2
C3MA C 1.3513(13) 1.4776(10) -0.2024(10) 0.058(8) Uiso 0.25 1 d PG B 2
H3MB H 1.3141 1.5042 -0.2178 0.070 Uiso 0.25 1 calc PR B 2
C4MA C 1.4320(14) 1.5083(9) -0.1952(11) 0.09(3) Uiso 0.25 1 d PG B 2
H4MB H 1.4500 1.5559 -0.2056 0.105 Uiso 0.25 1 calc PR B 2
C5MA C 1.4865(10) 1.4693(12) -0.1727(11) 0.060(9) Uiso 0.25 1 d PG B 2
H5MB H 1.5416 1.4903 -0.1677 0.072 Uiso 0.25 1 calc PR B 2
C6MA C 1.4602(10) 1.3997(12) -0.1575(10) 0.060(14) Uiso 0.25 1 d PG B 2
H6MB H 1.4974 1.3730 -0.1421 0.072 Uiso 0.25 1 calc PR B 2
C1NA C 1.3598(14) 1.2926(14) -0.0693(4) 0.048(7) Uiso 0.25 1 d PGD B 2
C2NA C 1.4119(13) 1.2580(13) -0.0399(6) 0.050(8) Uiso 0.25 1 d PG B 2
H2NB H 1.4438 1.2277 -0.0586 0.060 Uiso 0.25 1 calc PR B 2
C3NA C 1.4175(13) 1.2678(12) 0.0167(6) 0.073(10) Uiso 0.25 1 d PG B 2
H3NB H 1.4532 1.2441 0.0368 0.087 Uiso 0.25 1 calc PR B 2
C4NA C 1.3709(12) 1.3121(10) 0.0441(4) 0.022(5) Uiso 0.25 1 d PG B 2
H4NB H 1.3747 1.3188 0.0828 0.026 Uiso 0.25 1 calc PR B 2
C5NA C 1.3188(13) 1.3467(13) 0.0148(7) 0.078(11) Uiso 0.25 1 d PG B 2
H5NB H 1.2869 1.3770 0.0335 0.094 Uiso 0.25 1 calc PR B 2
C6NA C 1.3132(14) 1.3370(15) -0.0419(7) 0.098(14) Uiso 0.25 1 d PG B 2
H6NB H 1.2775 1.3606 -0.0619 0.117 Uiso 0.25 1 calc PR B 2
O1 O 1.6232(2) 1.3447(2) -0.33419(16) 0.0346(10) Uani 1 1 d . . .
O2 O 1.6389(4) 1.3516(3) -0.1390(2) 0.0748(19) Uani 1 1 d D . .
O3 O 1.7037(2) 1.2168(2) -0.46250(17) 0.0351(10) Uani 1 1 d . D .
O4 O 1.7592(3) 1.1178(3) -0.4902(2) 0.0483(12) Uani 1 1 d . D .
O5 O 1.8016(3) 1.2320(3) -0.51297(18) 0.0417(11) Uani 1 1 d . D .
O6 O 1.4462(2) 1.0566(2) -0.47433(15) 0.0329(10) Uani 1 1 d . D .
O7 O 1.4482(3) 1.1127(3) -0.55184(18) 0.0449(12) Uani 1 1 d . D .
O8 O 1.3493(3) 1.0245(3) -0.53426(18) 0.0492(13) Uani 1 1 d . D .
O9 O 1.3955(2) 1.2150(2) -0.34897(15) 0.0305(9) Uani 1 1 d . D .
O10 O 1.4070(3) 1.2178(3) -0.15363(18) 0.0610(16) Uani 1 1 d D . .
O11 O 1.4516(3) 1.0888(3) -0.04449(17) 0.0526(14) Uani 1 1 d . D .
O12 O 1.5045(3) 1.0696(3) 0.03865(19) 0.0583(15) Uani 1 1 d . . .
O13 O 1.3726(3) 1.0510(4) 0.0143(2) 0.0679(18) Uani 1 1 d . . .
O14 O 1.7191(4) 1.2323(4) -0.0241(2) 0.076(2) Uani 1 1 d . D .
O15 O 1.7477(4) 1.1322(5) 0.0115(3) 0.091(2) Uani 1 1 d . D .
C1A C 1.6492(4) 1.3170(4) -0.2862(2) 0.0349(15) Uani 1 1 d . A .
C2A C 1.6926(3) 1.2599(4) -0.2915(2) 0.0321(14) Uani 1 1 d . A .
C3A C 1.7142(4) 1.2340(4) -0.2428(3) 0.0391(16) Uani 1 1 d . A .
H3AA H 1.7419 1.1935 -0.2450 0.047 Uiso 1 1 calc R . .
C4A C 1.6986(4) 1.2626(4) -0.1917(3) 0.0421(17) Uani 1 1 d . . .
C5A C 1.6565(5) 1.3201(4) -0.1899(3) 0.052(2) Uani 1 1 d . A .
C6A C 1.6292(5) 1.3471(4) -0.2365(3) 0.0483(18) Uani 1 1 d . . .
H6AA H 1.5978 1.3850 -0.2344 0.058 Uiso 1 1 calc R A .
C7A C 1.7143(3) 1.2307(4) -0.3472(2) 0.0327(14) Uani 1 1 d . . .
H7AA H 1.7319 1.2744 -0.3671 0.039 Uiso 1 1 calc R C 1
C8A C 1.7846(3) 1.1883(4) -0.3440(3) 0.0417(16) Uani 0.50 1 d PD D 1
H8AA H 1.7874 1.1600 -0.3798 0.050 Uiso 0.50 1 calc PR D 1
H8AB H 1.7755 1.1528 -0.3167 0.050 Uiso 0.50 1 calc PR D 1
C9A C 1.8644(7) 1.2410(8) -0.3283(8) 0.036(6) Uiso 0.50 1 d PD D 1
H9AA H 1.8885 1.2529 -0.3625 0.044 Uiso 0.50 1 calc PR D 1
H9AB H 1.8518 1.2874 -0.3103 0.044 Uiso 0.50 1 calc PR D 1
C1Q C 1.9286(6) 1.2177(7) -0.2916(5) 0.038(4) Uiso 0.50 1 d PGD D 1
C2Q C 1.9207(6) 1.1449(6) -0.2804(5) 0.048(4) Uiso 0.50 1 d PG D 1
H2QA H 1.8745 1.1105 -0.2944 0.057 Uiso 0.50 1 calc PR D 1
C3Q C 1.9803(7) 1.1224(5) -0.2487(5) 0.070(5) Uiso 0.50 1 d PG D 1
H3QA H 1.9749 1.0727 -0.2411 0.084 Uiso 0.50 1 calc PR D 1
C4Q C 2.0480(6) 1.1727(7) -0.2282(5) 0.054(4) Uiso 0.50 1 d PG D 1
H4QA H 2.0887 1.1574 -0.2065 0.065 Uiso 0.50 1 calc PR D 1
C5Q C 2.0559(6) 1.2455(6) -0.2393(5) 0.065(5) Uiso 0.50 1 d PG D 1
H5QA H 2.1021 1.2799 -0.2253 0.078 Uiso 0.50 1 calc PR D 1
C6Q C 1.9962(7) 1.2680(6) -0.2710(5) 0.065(5) Uiso 0.50 1 d PG D 1
H6QA H 2.0017 1.3177 -0.2787 0.078 Uiso 0.50 1 calc PR D 1
C8AA C 1.7846(3) 1.1883(4) -0.3440(3) 0.0417(16) Uani 0.50 1 d PD D 2
H8AC H 1.7946 1.1688 -0.3813 0.050 Uiso 0.50 1 calc PR D 2
H8AD H 1.7703 1.1459 -0.3229 0.050 Uiso 0.50 1 calc PR D 2
C9AA C 1.8620(8) 1.2378(8) -0.3167(9) 0.047(7) Uiso 0.50 1 d PD D 2
H9AC H 1.8852 1.2704 -0.3433 0.056 Uiso 0.50 1 calc PR D 2
H9AD H 1.8478 1.2696 -0.2855 0.056 Uiso 0.50 1 calc PR D 2
C1QA C 1.9261(6) 1.1953(7) -0.2962(5) 0.042(4) Uiso 0.50 1 d PGD D 2
C2QA C 1.9981(7) 1.2406(6) -0.2778(5) 0.059(5) Uiso 0.50 1 d PG D 2
H2QB H 2.0069 1.2909 -0.2841 0.070 Uiso 0.50 1 calc PR D 2
C3QA C 2.0574(6) 1.2123(7) -0.2500(5) 0.071(5) Uiso 0.50 1 d PG D 2
H3QB H 2.1066 1.2432 -0.2374 0.085 Uiso 0.50 1 calc PR D 2
C4QA C 2.0446(7) 1.1386(8) -0.2407(6) 0.074(5) Uiso 0.50 1 d PG D 2
H4QB H 2.0851 1.1193 -0.2217 0.089 Uiso 0.50 1 calc PR D 2
C5QA C 1.9725(8) 1.0933(6) -0.2592(6) 0.084(6) Uiso 0.50 1 d PG D 2
H5QB H 1.9638 1.0430 -0.2528 0.101 Uiso 0.50 1 calc PR D 2
C6QA C 1.9133(7) 1.1217(7) -0.2869(6) 0.074(6) Uiso 0.50 1 d PG D 2
H6QB H 1.8641 1.0907 -0.2995 0.089 Uiso 0.50 1 calc PR D 2
C1E C 1.76731(19) 1.4338(3) -0.33916(17) 0.0437(17) Uani 1 1 d G . .
C2E C 1.8096(2) 1.4203(3) -0.38446(13) 0.0473(18) Uani 1 1 d G . .
H2EA H 1.7821 1.4080 -0.4196 0.057 Uiso 1 1 calc R . .
C3E C 1.8920(2) 1.4248(3) -0.37836(18) 0.060(2) Uani 1 1 d G . .
H3EA H 1.9209 1.4155 -0.4093 0.072 Uiso 1 1 calc R . .
C4E C 1.93216(19) 1.4427(4) -0.3270(2) 0.069(3) Uani 1 1 d G . .
H4EA H 1.9885 1.4458 -0.3228 0.082 Uiso 1 1 calc R . .
C5E C 1.8899(3) 1.4563(4) -0.28166(16) 0.070(3) Uani 1 1 d G . .
H5EA H 1.9174 1.4685 -0.2465 0.084 Uiso 1 1 calc R . .
C6E C 1.8075(3) 1.4518(3) -0.28775(14) 0.053(2) Uani 1 1 d G . .
H6EA H 1.7786 1.4610 -0.2568 0.064 Uiso 1 1 calc R . .
C1F C 1.6269(3) 1.4228(2) -0.41651(12) 0.0407(16) Uani 1 1 d G . .
C2F C 1.6135(3) 1.3556(2) -0.44902(17) 0.0476(18) Uani 1 1 d G . .
H2FA H 1.6189 1.3118 -0.4334 0.057 Uiso 1 1 calc R . .
C3F C 1.5923(3) 1.3527(2) -0.50445(16) 0.057(2) Uani 1 1 d G . .
H3FA H 1.5832 1.3068 -0.5267 0.069 Uiso 1 1 calc R . .
C4F C 1.5844(3) 1.4168(3) -0.52737(13) 0.067(3) Uani 1 1 d G . .
H4FA H 1.5699 1.4148 -0.5653 0.080 Uiso 1 1 calc R . .
C5F C 1.5977(4) 1.4840(2) -0.49486(19) 0.067(3) Uani 1 1 d G . .
H5FA H 1.5923 1.5278 -0.5105 0.080 Uiso 1 1 calc R . .
C6F C 1.6190(3) 1.4869(2) -0.43943(18) 0.056(2) Uani 1 1 d G . .
H6FA H 1.6281 1.5328 -0.4172 0.067 Uiso 1 1 calc R . .
C1B C 1.6421(3) 1.1749(3) -0.4378(2) 0.0287(13) Uani 1 1 d . . .
C2B C 1.6430(3) 1.1837(4) -0.3811(2) 0.0312(14) Uani 1 1 d . D .
C3B C 1.5762(3) 1.1496(3) -0.3578(2) 0.0292(13) Uani 1 1 d . . .
H3BA H 1.5754 1.1548 -0.3192 0.035 Uiso 1 1 calc R D .
C4B C 1.5102(3) 1.1080(3) -0.3892(2) 0.0282(13) Uani 1 1 d . D .
C5B C 1.5140(3) 1.1012(3) -0.4460(2) 0.0290(13) Uani 1 1 d . . .
C6B C 1.5789(3) 1.1330(4) -0.4708(2) 0.0320(14) Uani 1 1 d . D .
H6BA H 1.5806 1.1265 -0.5093 0.038 Uiso 1 1 calc R . .
C7B C 1.4355(3) 1.0721(3) -0.3646(2) 0.0281(13) Uani 1 1 d . . .
H7BA H 1.3890 1.0800 -0.3885 0.034 Uiso 1 1 calc R D .
C8B C 1.4314(4) 0.9891(4) -0.3670(2) 0.0321(14) Uani 1 1 d . D .
H8BA H 1.4670 0.9780 -0.3370 0.038 Uiso 1 1 calc R . .
H8BB H 1.4506 0.9706 -0.4019 0.038 Uiso 1 1 calc R . .
C9B C 1.3462(4) 0.9497(4) -0.3622(3) 0.0384(15) Uani 1 1 d . . .
H9BA H 1.3256 0.9734 -0.3296 0.046 Uiso 1 1 calc R D .
H9BB H 1.3126 0.9578 -0.3943 0.046 Uiso 1 1 calc R . .
C1R C 1.3348(3) 0.86752(19) -0.35812(19) 0.0411(16) Uani 1 1 d G D .
C2R C 1.2624(2) 0.8341(3) -0.3413(2) 0.057(2) Uani 1 1 d G . .
H2RA H 1.2219 0.8625 -0.3337 0.068 Uiso 1 1 calc R D .
C3R C 1.2492(3) 0.7593(3) -0.3356(3) 0.078(3) Uani 1 1 d G D .
H3RA H 1.1997 0.7365 -0.3241 0.094 Uiso 1 1 calc R . .
C4R C 1.3084(4) 0.7179(2) -0.3467(2) 0.072(3) Uani 1 1 d G . .
H4RA H 1.2994 0.6667 -0.3429 0.086 Uiso 1 1 calc R D .
C5R C 1.3809(3) 0.7513(3) -0.3636(2) 0.063(2) Uani 1 1 d G D .
H5RA H 1.4214 0.7229 -0.3712 0.075 Uiso 1 1 calc R . .
C6R C 1.3941(2) 0.8261(3) -0.36924(19) 0.0450(17) Uani 1 1 d G . .
H6RA H 1.4436 0.8489 -0.3807 0.054 Uiso 1 1 calc R D .
C1I C 1.9400(2) 1.2201(3) -0.49368(18) 0.0430(17) Uani 1 1 d G . .
C2I C 1.9570(3) 1.1610(2) -0.4674(2) 0.056(2) Uani 1 1 d G . .
H2IA H 1.9277 1.1130 -0.4783 0.068 Uiso 1 1 calc R . .
C3I C 2.0169(3) 1.1721(3) -0.4253(2) 0.069(3) Uani 1 1 d G . .
H3IA H 2.0285 1.1316 -0.4073 0.082 Uiso 1 1 calc R . .
C4I C 2.0598(3) 1.2423(3) -0.4094(2) 0.067(2) Uani 1 1 d G . .
H4IA H 2.1008 1.2499 -0.3805 0.080 Uiso 1 1 calc R . .
C5I C 2.0429(3) 1.3015(2) -0.4356(3) 0.077(3) Uani 1 1 d G . .
H5IA H 2.0722 1.3495 -0.4247 0.092 Uiso 1 1 calc R . .
C6I C 1.9830(3) 1.2904(2) -0.4778(2) 0.067(2) Uani 1 1 d G . .
H6IA H 1.9714 1.3308 -0.4957 0.081 Uiso 1 1 calc R . .
C7I C 1.8714(4) 1.2099(5) -0.5373(3) 0.0507(19) Uani 1 1 d . . .
H7IA H 1.8868 1.2403 -0.5670 0.061 Uiso 1 1 calc R . .
H7IB H 1.8585 1.1577 -0.5529 0.061 Uiso 1 1 calc R . .
C8I C 1.7557(4) 1.1806(4) -0.4897(3) 0.0376(16) Uani 1 1 d . . .
C1J C 1.2305(2) 1.0503(3) -0.5821(2) 0.0438(18) Uani 1 1 d G . .
C2J C 1.2316(3) 1.1256(3) -0.5723(2) 0.070(3) Uani 1 1 d G . .
H2JA H 1.2809 1.1590 -0.5694 0.085 Uiso 1 1 calc R . .
C3J C 1.1604(4) 1.1522(2) -0.5667(3) 0.085(3) Uani 1 1 d G . .
H3JA H 1.1612 1.2036 -0.5599 0.101 Uiso 1 1 calc R . .
C4J C 1.0883(3) 1.1034(4) -0.5709(3) 0.080(3) Uani 1 1 d G . .
H4JA H 1.0397 1.1216 -0.5670 0.096 Uiso 1 1 calc R . .
C5J C 1.0872(2) 1.0281(3) -0.5807(3) 0.081(3) Uani 1 1 d G . .
H5JA H 1.0379 0.9948 -0.5836 0.098 Uiso 1 1 calc R . .
C6J C 1.1584(3) 1.0016(2) -0.5864(2) 0.057(2) Uani 1 1 d G . .
H6JA H 1.1577 0.9501 -0.5931 0.069 Uiso 1 1 calc R . .
C7J C 1.3063(4) 1.0225(5) -0.5879(3) 0.052(2) Uani 1 1 d . . .
H7JA H 1.2950 0.9713 -0.6058 0.062 Uiso 1 1 calc R . .
H7JB H 1.3402 1.0530 -0.6112 0.062 Uiso 1 1 calc R . .
C8J C 1.4175(3) 1.0694(4) -0.5240(2) 0.0297(13) Uani 1 1 d . . .
C1C C 1.4070(3) 1.1789(4) -0.3018(2) 0.0297(13) Uani 1 1 d . . .
C2C C 1.4270(3) 1.1101(3) -0.3081(2) 0.0257(13) Uani 1 1 d . D .
C3C C 1.4408(3) 1.0786(4) -0.2603(2) 0.0306(13) Uani 1 1 d . . .
H3CA H 1.4562 1.0315 -0.2633 0.037 Uiso 1 1 calc R D .
C4C C 1.4333(4) 1.1125(4) -0.2083(2) 0.0350(15) Uani 1 1 d . B .
C5C C 1.4125(4) 1.1812(4) -0.2053(2) 0.0436(17) Uani 1 1 d . B .
C6C C 1.4002(4) 1.2166(4) -0.2508(2) 0.0419(17) Uani 1 1 d . B .
H6CA H 1.3876 1.2648 -0.2477 0.050 Uiso 1 1 calc R . .
C7C C 1.4456(4) 1.0763(4) -0.1567(2) 0.0416(17) Uani 1 1 d . . .
H7CA H 1.3986 1.0816 -0.1351 0.050 Uiso 1 1 calc R D 1
C8C C 1.4489(4) 0.9938(4) -0.1646(3) 0.0489(19) Uani 0.50 1 d PD D 1
H8CA H 1.4935 0.9879 -0.1877 0.059 Uiso 0.50 1 calc PR D 1
H8CB H 1.4644 0.9798 -0.1284 0.059 Uiso 0.50 1 calc PR D 1
C9C C 1.3773(8) 0.9362(6) -0.1888(6) 0.035(4) Uiso 0.50 1 d PD D 1
H9CA H 1.3703 0.9387 -0.2286 0.042 Uiso 0.50 1 calc PR D 1
H9CB H 1.3284 0.9477 -0.1726 0.042 Uiso 0.50 1 calc PR D 1
C1S C 1.3874(7) 0.8580(4) -0.1786(4) 0.040(3) Uiso 0.50 1 d PGD D 1
C2S C 1.3717(7) 0.8325(5) -0.1287(3) 0.050(4) Uiso 0.50 1 d PG D 1
H2SA H 1.3540 0.8634 -0.1007 0.060 Uiso 0.50 1 calc PR D 1
C3S C 1.3820(8) 0.7617(6) -0.1197(4) 0.065(5) Uiso 0.50 1 d PG D 1
H3SA H 1.3712 0.7442 -0.0856 0.078 Uiso 0.50 1 calc PR D 1
C4S C 1.4079(8) 0.7164(5) -0.1607(5) 0.068(5) Uiso 0.50 1 d PG D 1
H4SA H 1.4149 0.6680 -0.1545 0.081 Uiso 0.50 1 calc PR D 1
C5S C 1.4236(8) 0.7419(6) -0.2106(4) 0.070(5) Uiso 0.50 1 d PG D 1
H5SA H 1.4414 0.7110 -0.2386 0.084 Uiso 0.50 1 calc PR D 1
C6S C 1.4134(7) 0.8127(6) -0.2196(3) 0.054(4) Uiso 0.50 1 d PG D 1
H6SA H 1.4241 0.8302 -0.2537 0.065 Uiso 0.50 1 calc PR D 1
C8CA C 1.4489(4) 0.9938(4) -0.1646(3) 0.0489(19) Uani 0.50 1 d PD D 2
H8CC H 1.4692 0.9775 -0.1303 0.059 Uiso 0.50 1 calc PR D 2
H8CD H 1.4846 0.9831 -0.1935 0.059 Uiso 0.50 1 calc PR D 2
C9CA C 1.3609(8) 0.9532(7) -0.1815(8) 0.059(5) Uiso 0.50 1 d PD D 2
H9CC H 1.3447 0.9615 -0.2192 0.070 Uiso 0.50 1 calc PR D 2
H9CD H 1.3236 0.9720 -0.1567 0.070 Uiso 0.50 1 calc PR D 2
C1SA C 1.3591(7) 0.8686(4) -0.1777(4) 0.042(3) Uiso 0.50 1 d PGD D 2
C2SA C 1.3797(7) 0.8209(6) -0.2194(3) 0.055(4) Uiso 0.50 1 d PG D 2
H2SB H 1.3924 0.8380 -0.2533 0.066 Uiso 0.50 1 calc PR D 2
C3SA C 1.3817(7) 0.7480(5) -0.2114(4) 0.066(5) Uiso 0.50 1 d PG D 2
H3SB H 1.3958 0.7154 -0.2399 0.079 Uiso 0.50 1 calc PR D 2
C4SA C 1.3631(8) 0.7228(4) -0.1618(4) 0.064(5) Uiso 0.50 1 d PG D 2
H4SB H 1.3644 0.6730 -0.1563 0.077 Uiso 0.50 1 calc PR D 2
C5SA C 1.3425(7) 0.7706(6) -0.1201(3) 0.057(4) Uiso 0.50 1 d PG D 2
H5SB H 1.3297 0.7534 -0.0862 0.069 Uiso 0.50 1 calc PR D 2
C6SA C 1.3405(7) 0.8434(5) -0.1281(3) 0.047(4) Uiso 0.50 1 d PG D 2
H6SB H 1.3264 0.8761 -0.0996 0.057 Uiso 0.50 1 calc PR D 2
C1K C 1.3258(2) 1.2626(2) -0.43278(12) 0.0315(14) Uani 1 1 d G . .
C2K C 1.3896(2) 1.2456(2) -0.46123(16) 0.0429(16) Uani 1 1 d G . .
H2KA H 1.4258 1.2183 -0.4456 0.052 Uiso 1 1 calc R . .
C3K C 1.4003(3) 1.2687(3) -0.51252(16) 0.0511(19) Uani 1 1 d G . .
H3KA H 1.4439 1.2571 -0.5320 0.061 Uiso 1 1 calc R . .
C4K C 1.3473(3) 1.3087(3) -0.53536(13) 0.058(2) Uani 1 1 d G . .
H4KA H 1.3547 1.3245 -0.5704 0.070 Uiso 1 1 calc R . .
C5K C 1.2835(3) 1.3257(3) -0.50691(17) 0.058(2) Uani 1 1 d G . .
H5KA H 1.2473 1.3531 -0.5225 0.069 Uiso 1 1 calc R . .
C6K C 1.2727(2) 1.3027(3) -0.45562(16) 0.0434(17) Uani 1 1 d G . .
H6KA H 1.2291 1.3143 -0.4362 0.052 Uiso 1 1 calc R . .
C1L C 1.2418(2) 1.14371(19) -0.37619(16) 0.0329(14) Uani 1 1 d G . .
C2L C 1.2006(3) 1.1207(2) -0.33231(14) 0.059(2) Uani 1 1 d G . .
H2LA H 1.2064 1.1516 -0.2988 0.071 Uiso 1 1 calc R . .
C3L C 1.1509(3) 1.0524(3) -0.33750(18) 0.071(3) Uani 1 1 d G . .
H3LA H 1.1227 1.0366 -0.3075 0.086 Uiso 1 1 calc R . .
C4L C 1.1424(3) 1.0072(2) -0.3866(2) 0.054(2) Uani 1 1 d G . .
H4LA H 1.1084 0.9605 -0.3901 0.064 Uiso 1 1 calc R . .
C5L C 1.1836(3) 1.0302(2) -0.43045(16) 0.0473(18) Uani 1 1 d G . .
H5LA H 1.1778 0.9993 -0.4640 0.057 Uiso 1 1 calc R . .
C6L C 1.2334(2) 1.0985(2) -0.42526(13) 0.0396(16) Uani 1 1 d G . .
H6LA H 1.2615 1.1143 -0.4553 0.048 Uiso 1 1 calc R . .
C1D C 1.5227(4) 1.1200(4) -0.0649(3) 0.0437(17) Uani 1 1 d . . .
C2D C 1.5197(4) 1.1180(4) -0.1216(2) 0.0394(16) Uani 1 1 d . D .
C3D C 1.5854(4) 1.1538(4) -0.1444(2) 0.0389(16) Uani 1 1 d . . .
H3DA H 1.5835 1.1528 -0.1830 0.047 Uiso 1 1 calc R D .
C4D C 1.6543(5) 1.1915(4) -0.1139(3) 0.0481(19) Uani 1 1 d . A .
C5D C 1.6536(5) 1.1902(5) -0.0580(3) 0.051(2) Uani 1 1 d . . .
C6D C 1.5897(5) 1.1565(5) -0.0328(3) 0.053(2) Uani 1 1 d . D .
H6DA H 1.5915 1.1582 0.0058 0.064 Uiso 1 1 calc R . .
C7D C 1.7247(5) 1.2338(5) -0.1390(3) 0.058(2) Uani 1 1 d . A .
H7DA H 1.7460 1.2781 -0.1125 0.070 Uiso 1 1 calc R E 1
C8D C 1.7910(6) 1.1906(6) -0.1445(4) 0.083(3) Uiso 0.40 1 d PD A 1
H8DA H 1.7789 1.1533 -0.1767 0.099 Uiso 0.40 1 calc PR A 1
H8DB H 1.7979 1.1651 -0.1117 0.099 Uiso 0.40 1 calc PR A 1
C9D C 1.8697(9) 1.2465(8) -0.1513(6) 0.042(4) Uiso 0.40 1 d PD A 1
H9DA H 1.9148 1.2190 -0.1506 0.051 Uiso 0.40 1 calc PR A 1
H9DB H 1.8649 1.2629 -0.1881 0.051 Uiso 0.40 1 calc PR A 1
C1T C 1.8932(11) 1.3168(9) -0.1095(6) 0.064(6) Uiso 0.40 1 d PGD A 1
C2T C 1.8864(13) 1.3854(11) -0.1256(7) 0.092(8) Uiso 0.40 1 d PG A 1
H2TA H 1.8712 1.3898 -0.1626 0.110 Uiso 0.40 1 calc PR A 1
C3T C 1.9018(17) 1.4475(8) -0.0876(11) 0.18(2) Uiso 0.40 1 d PG A 1
H3TA H 1.8972 1.4944 -0.0986 0.219 Uiso 0.40 1 calc PR A 1
C4T C 1.9241(17) 1.4410(11) -0.0336(10) 0.155(16) Uiso 0.40 1 d PG A 1
H4TA H 1.9346 1.4835 -0.0076 0.186 Uiso 0.40 1 calc PR A 1
C5T C 1.9309(15) 1.3724(15) -0.0175(6) 0.134(14) Uiso 0.40 1 d PG A 1
H5TA H 1.9461 1.3680 0.0195 0.161 Uiso 0.40 1 calc PR A 1
C6T C 1.9155(13) 1.3103(10) -0.0555(7) 0.097(9) Uiso 0.40 1 d PG A 1
H6TA H 1.9202 1.2634 -0.0445 0.117 Uiso 0.40 1 calc PR A 1
C8DA C 1.7910(6) 1.1906(6) -0.1445(4) 0.083(3) Uiso 0.60 1 d PD A 2
H8DC H 1.8371 1.2259 -0.1540 0.124 Uiso 0.60 1 calc PR A 2
H8DD H 1.7747 1.1552 -0.1775 0.124 Uiso 0.60 1 calc PR A 2
C9DA C 1.8262(12) 1.1459(11) -0.1020(8) 0.113(7) Uiso 0.60 1 d PD A 2
H9DC H 1.7798 1.1170 -0.0871 0.136 Uiso 0.60 1 calc PR A 2
H9DD H 1.8528 1.1825 -0.0718 0.136 Uiso 0.60 1 calc PR A 2
C1TA C 1.8862(10) 1.0912(9) -0.1142(7) 0.139(9) Uiso 0.60 1 d PGD A 2
C2TA C 1.8570(7) 1.0218(10) -0.1414(6) 0.106(6) Uiso 0.60 1 d PG A 2
H2TB H 1.8019 1.0085 -0.1534 0.128 Uiso 0.60 1 calc PR A 2
C3TA C 1.9083(11) 0.9717(7) -0.1510(7) 0.133(9) Uiso 0.60 1 d PG A 2
H3TB H 1.8883 0.9242 -0.1695 0.159 Uiso 0.60 1 calc PR A 2
C4TA C 1.9888(10) 0.9911(10) -0.1334(8) 0.142(9) Uiso 0.60 1 d PG A 2
H4TB H 2.0239 0.9569 -0.1400 0.170 Uiso 0.60 1 calc PR A 2
C5TA C 2.0180(7) 1.0606(11) -0.1063(7) 0.155(11) Uiso 0.60 1 d PG A 2
H5TB H 2.0731 1.0739 -0.0943 0.186 Uiso 0.60 1 calc PR A 2
C6TA C 1.9667(11) 1.1107(8) -0.0967(7) 0.128(8) Uiso 0.60 1 d PG A 2
H6TB H 1.9866 1.1582 -0.0781 0.153 Uiso 0.60 1 calc PR A 2
C8O C 1.4486(5) 1.0699(5) 0.0068(3) 0.052(2) Uani 1 1 d . D .
C7O C 1.3577(9) 1.0437(10) 0.0722(6) 0.042(4) Uiso 0.55 1 d P F 1
H7OA H 1.4009 1.0213 0.0886 0.063 Uiso 0.55 1 calc PR F 1
H7OB H 1.3070 1.0089 0.0732 0.063 Uiso 0.55 1 calc PR F 1
C1O C 1.3525(7) 1.1134(6) 0.1077(4) 0.050(3) Uiso 0.55 1 d PG F 1
C2O C 1.2772(6) 1.1327(7) 0.1106(5) 0.077(5) Uiso 0.55 1 d PG F 1
H2OA H 1.2327 1.1039 0.0892 0.092 Uiso 0.55 1 calc PR F 1
C3O C 1.2672(6) 1.1942(7) 0.1448(6) 0.085(6) Uiso 0.55 1 d PG F 1
H3OA H 1.2158 1.2074 0.1467 0.102 Uiso 0.55 1 calc PR F 1
C4O C 1.3325(8) 1.2364(6) 0.1760(5) 0.084(5) Uiso 0.55 1 d PG F 1
H4OA H 1.3256 1.2784 0.1994 0.101 Uiso 0.55 1 calc PR F 1
C5O C 1.4077(7) 1.2171(6) 0.1731(5) 0.070(5) Uiso 0.55 1 d PG F 1
H5OA H 1.4523 1.2459 0.1945 0.085 Uiso 0.55 1 calc PR F 1
C6O C 1.4177(5) 1.1556(7) 0.1389(5) 0.061(4) Uiso 0.55 1 d PG F 1
H6OA H 1.4692 1.1424 0.1369 0.073 Uiso 0.55 1 calc PR F 1
C7OA C 1.3506(12) 1.0152(13) 0.0647(8) 0.050(5) Uiso 0.45 1 d P F 2
H7OC H 1.3960 0.9966 0.0820 0.074 Uiso 0.45 1 calc PR F 2
H7OD H 1.3040 0.9748 0.0571 0.074 Uiso 0.45 1 calc PR F 2
C1OA C 1.3289(9) 1.0864(7) 0.1009(6) 0.053(4) Uiso 0.45 1 d PG F 2
C2OA C 1.2493(8) 1.0932(9) 0.1045(7) 0.106(9) Uiso 0.45 1 d PG F 2
H2OB H 1.2082 1.0568 0.0856 0.128 Uiso 0.45 1 calc PR F 2
C3OA C 1.2296(7) 1.1534(11) 0.1356(8) 0.123(11) Uiso 0.45 1 d PG F 2
H3OB H 1.1752 1.1581 0.1380 0.147 Uiso 0.45 1 calc PR F 2
C4OA C 1.2896(10) 1.2067(8) 0.1631(7) 0.079(6) Uiso 0.45 1 d PG F 2
H4OB H 1.2762 1.2478 0.1844 0.095 Uiso 0.45 1 calc PR F 2
C5OA C 1.3693(9) 1.1998(7) 0.1595(6) 0.072(6) Uiso 0.45 1 d PG F 2
H5OB H 1.4103 1.2363 0.1784 0.087 Uiso 0.45 1 calc PR F 2
C6OA C 1.3889(7) 1.1397(8) 0.1284(6) 0.053(4) Uiso 0.45 1 d PG F 2
H6OB H 1.4434 1.1350 0.1260 0.064 Uiso 0.45 1 calc PR F 2
C8P C 1.7581(6) 1.1955(8) 0.0094(3) 0.084(4) Uani 1 1 d . . .
O16 O 1.8098(6) 1.2461(5) 0.0401(4) 0.116(3) Uiso 1 1 d . D .
C7P C 1.8538(9) 1.2204(10) 0.0868(7) 0.135(5) Uiso 1 1 d . . .
H7PA H 1.8393 1.1663 0.0854 0.162 Uiso 1 1 calc R D .
H7PB H 1.8371 1.2424 0.1215 0.162 Uiso 1 1 calc R . .
C1P C 1.9481(8) 1.2423(9) 0.0858(6) 0.139(5) Uiso 1 1 d G D .
C2P C 1.9659(10) 1.3109(9) 0.1164(6) 0.195(9) Uiso 1 1 d G . .
H2PA H 1.9247 1.3318 0.1329 0.235 Uiso 1 1 calc R D .
C3P C 2.0441(13) 1.3488(8) 0.1227(7) 0.260(13) Uiso 1 1 d G D .
H3PA H 2.0563 1.3957 0.1436 0.312 Uiso 1 1 calc R . .
C4P C 2.1044(8) 1.3183(12) 0.0986(8) 0.227(11) Uiso 1 1 d G . .
H4PA H 2.1579 1.3442 0.1029 0.273 Uiso 1 1 calc R D .
C5P C 2.0866(10) 1.2497(13) 0.0680(8) 0.36(2) Uiso 1 1 d G D .
H5PA H 2.1278 1.2288 0.0514 0.433 Uiso 1 1 calc R . .
C6P C 2.0084(13) 1.2118(8) 0.0616(7) 0.289(16) Uiso 1 1 d G . .
H6PA H 1.9962 1.1649 0.0407 0.347 Uiso 1 1 calc R D .
C10 C 1.2208(8) 0.3311(6) 0.3078(4) 0.098(4) Uani 1 1 d D . .
H10A H 1.2775 0.3568 0.3086 0.117 Uiso 1 1 calc R . .
Cl10 Cl 1.1731(3) 0.3415(2) 0.24517(13) 0.1217(13) Uani 1 1 d D . .
Cl11 Cl 1.2223(2) 0.24018(19) 0.31439(18) 0.1211(12) Uani 1 1 d D . .
Cl12 Cl 1.1766(3) 0.3734(2) 0.36121(13) 0.1226(13) Uani 1 1 d D . .
C20 C 1.8461(5) 1.4711(5) 0.4450(4) 0.074(3) Uani 1 1 d D . .
H20A H 1.8100 1.4862 0.4165 0.089 Uiso 1 1 calc R . .
Cl20 Cl 1.8586(3) 1.5374(2) 0.5024(2) 0.1569(18) Uani 1 1 d D . .
Cl21 Cl 1.9351(2) 1.4635(3) 0.4184(2) 0.188(3) Uani 1 1 d D . .
Cl22 Cl 1.80188(16) 1.38707(15) 0.46350(10) 0.0828(8) Uani 1 1 d D . .
C30 C 1.3234(6) 0.0660(5) 0.2505(4) 0.073(3) Uani 1 1 d D . .
H30A H 1.3220 0.0805 0.2126 0.088 Uiso 1 1 calc R G 1
Cl30 Cl 1.3541(4) -0.0223(4) 0.2541(3) 0.1026(19) Uiso 0.50 1 d PD H 1
Cl31 Cl 1.3463(5) -0.0160(5) 0.2205(4) 0.132(3) Uiso 0.50 1 d PD H 2
Cl32 Cl 1.39478(19) 0.1248(2) 0.29418(13) 0.1095(11) Uani 1 1 d D H .
Cl33 Cl 1.22965(16) 0.05512(17) 0.27629(10) 0.0826(7) Uani 1 1 d D H .
C40 C 1.8703(12) 1.4233(12) 0.2466(10) 0.102(7) Uiso 0.50 1 d PD I 2
H40A H 1.8548 1.4507 0.2801 0.123 Uiso 0.50 1 calc PR I 2
Cl42 Cl 1.7879(5) 1.3662(5) 0.2223(4) 0.139(3) Uiso 0.50 1 d PD I 2
Cl41 Cl 1.9397(7) 1.3814(7) 0.2684(5) 0.182(4) Uiso 0.50 1 d PD I 2
Cl40 Cl 1.9020(7) 1.4912(7) 0.2049(5) 0.178(4) Uiso 0.50 1 d PD I 2
C50 C 2.0353 0.8124 -0.2429 0.099(11) Uiso 0.35 1 d PD J 1
H50A H 2.0124 0.7593 -0.2416 0.119 Uiso 0.35 1 calc PR J 1
Cl50 Cl 1.9834(8) 0.8739(9) -0.2031(6) 0.171(5) Uiso 0.35 1 d PD J 1
Cl51 Cl 2.1334(6) 0.8310(6) -0.2287(4) 0.102(3) Uiso 0.35 1 d PD J 1
Cl52 Cl 2.0194(10) 0.8433(11) -0.3118(5) 0.198(7) Uiso 0.35 1 d PD J 1
C51 C 1.9957 0.8166 -0.2751 0.134(13) Uiso 0.40 1 d PD K 2
H51A H 1.9473 0.7873 -0.2617 0.161 Uiso 0.40 1 calc PR K 2
Cl53 Cl 2.0845(12) 0.8218(10) -0.2321(7) 0.241(9) Uiso 0.40 1 d PD K 2
Cl54 Cl 1.9850(6) 0.9077(5) -0.2857(4) 0.118(3) Uiso 0.40 1 d PD K 2
Cl55 Cl 2.0211(7) 0.7803(7) -0.3373(4) 0.141(3) Uiso 0.40 1 d PD K 2
C80 C 1.795(2) 0.9668(17) 0.0512(11) 0.078(11) Uiso 0.25 1 d PD L 3
H80A H 1.7448 0.9868 0.0434 0.093 Uiso 0.25 1 calc PR L 3
Cl82 Cl 1.8585(11) 0.9870(11) -0.0006(7) 0.145(6) Uiso 0.25 1 d PD L 3
Cl81 Cl 1.8387(12) 1.0085(11) 0.1129(8) 0.144(6) Uiso 0.25 1 d PD L 3
Cl80 Cl 1.7694(18) 0.8713(16) 0.0504(13) 0.221(11) Uiso 0.25 1 d PD L 3
O100 O 1.1561(15) 1.4384(14) -0.1000(10) 0.160(8) Uiso 0.50 1 d P . .

loop_
_atom_site_aniso_label
_atom_site_aniso_U_11
_atom_site_aniso_U_22
_atom_site_aniso_U_33
_atom_site_aniso_U_23
_atom_site_aniso_U_13
_atom_site_aniso_U_12
Pd1 0.0553(3) 0.0336(3) 0.0406(3) 0.0061(2) 0.0114(2) 0.0090(3)
Pd2 0.0468(3) 0.0371(3) 0.0300(3) 0.0047(2) 0.0045(2) 0.0156(2)
Cl1 0.0747(13) 0.0362(11) 0.0819(14) 0.0159(10) 0.0107(11) 0.0077(10)
Cl2 0.0556(11) 0.0578(13) 0.0720(13) 0.0143(10) 0.0020(9) 0.0274(10)
Cl3 0.0438(9) 0.0332(10) 0.0749(12) 0.0052(8) 0.0077(8) 0.0107(8)
Cl4 0.0630(11) 0.0405(11) 0.0639(11) 0.0167(9) 0.0113(9) 0.0169(9)
P1 0.0429(9) 0.0379(10) 0.0288(8) 0.0069(7) 0.0059(7) 0.0032(8)
S1 0.0542(10) 0.0388(10) 0.0409(9) 0.0007(8) 0.0066(8) 0.0047(8)
P2 0.097(7) 0.062(5) 0.030(4) -0.015(3) 0.008(4) -0.008(4)
S2 0.095(10) 0.075(8) 0.065(8) -0.031(5) 0.021(7) -0.018(7)
S2A 0.22(4) 0.054(11) 0.051(13) 0.010(10) -0.020(16) -0.018(13)
P2A 0.110(9) 0.036(5) 0.023(4) 0.002(3) -0.007(5) 0.004(6)
S2B 0.120(17) 0.16(2) 0.042(7) -0.020(10) 0.028(10) -0.096(16)
P2B 0.095(13) 0.073(9) 0.035(6) 0.012(5) -0.007(6) -0.021(7)
P3 0.0315(8) 0.0339(9) 0.0240(7) 0.0061(6) 0.0012(6) 0.0091(7)
S3 0.0386(8) 0.0418(10) 0.0317(8) 0.0058(7) 0.0065(6) 0.0138(7)
P4 0.089(2) 0.083(3) 0.0312(13) 0.0076(14) 0.0109(13) 0.049(2)
S4 0.107(3) 0.119(4) 0.0516(19) 0.028(3) 0.0172(19) 0.070(3)
P4A 0.048(4) 0.036(4) 0.014(3) 0.007(3) 0.006(3) 0.008(3)
S4A 0.039(4) 0.093(8) 0.059(5) 0.001(6) 0.011(4) 0.016(6)
O1 0.039(2) 0.038(3) 0.028(2) 0.0065(18) 0.0067(18) 0.008(2)
O2 0.139(6) 0.056(4) 0.028(3) 0.002(2) 0.023(3) 0.007(4)
O3 0.033(2) 0.037(3) 0.035(2) 0.0028(19) 0.0120(18) 0.0030(19)
O4 0.044(3) 0.039(3) 0.065(3) 0.007(2) 0.026(2) 0.007(2)
O5 0.033(2) 0.049(3) 0.046(3) 0.012(2) 0.016(2) 0.008(2)
O6 0.034(2) 0.039(3) 0.024(2) 0.0059(18) 0.0024(17) -0.0004(19)
O7 0.040(3) 0.059(3) 0.034(2) 0.016(2) -0.001(2) 0.000(2)
O8 0.041(3) 0.068(4) 0.034(2) 0.015(2) -0.008(2) -0.008(2)
O9 0.034(2) 0.036(3) 0.024(2) 0.0051(17) -0.0005(16) 0.0123(19)
O10 0.081(4) 0.086(4) 0.023(2) -0.005(2) -0.009(2) 0.044(3)
O11 0.057(3) 0.079(4) 0.022(2) 0.017(2) -0.001(2) 0.007(3)
O12 0.064(3) 0.082(4) 0.031(3) 0.021(3) 0.000(2) 0.013(3)
O13 0.056(3) 0.121(6) 0.031(3) 0.026(3) 0.004(2) 0.017(3)
O14 0.088(4) 0.088(5) 0.035(3) 0.021(3) -0.031(3) -0.027(4)
O15 0.073(4) 0.110(7) 0.085(5) 0.036(5) -0.028(4) -0.005(4)
C1A 0.038(3) 0.040(4) 0.024(3) 0.004(3) 0.004(2) -0.003(3)
C2A 0.026(3) 0.041(4) 0.027(3) 0.003(3) -0.002(2) 0.000(3)
C3A 0.033(3) 0.046(4) 0.036(3) 0.010(3) -0.008(3) 0.001(3)
C4A 0.046(4) 0.045(4) 0.029(3) 0.009(3) -0.007(3) -0.010(3)
C5A 0.084(6) 0.046(5) 0.021(3) 0.001(3) 0.007(3) -0.004(4)
C6A 0.071(5) 0.038(4) 0.038(4) 0.009(3) 0.014(3) 0.008(4)
C7A 0.028(3) 0.036(4) 0.033(3) 0.006(3) 0.001(2) 0.004(3)
C8A 0.027(3) 0.053(5) 0.045(4) 0.010(3) 0.001(3) 0.006(3)
C8AA 0.027(3) 0.053(5) 0.045(4) 0.010(3) 0.001(3) 0.006(3)
C1E 0.045(4) 0.046(4) 0.039(4) 0.008(3) 0.008(3) 0.001(3)
C2E 0.047(4) 0.046(5) 0.046(4) 0.010(3) 0.008(3) -0.004(3)
C3E 0.048(4) 0.071(6) 0.064(5) 0.018(4) 0.022(4) 0.001(4)
C4E 0.039(4) 0.085(7) 0.079(6) 0.021(5) 0.003(4) -0.004(4)
C5E 0.055(5) 0.086(7) 0.058(5) 0.004(5) -0.012(4) -0.013(5)
C6E 0.045(4) 0.069(6) 0.041(4) 0.008(4) -0.001(3) -0.002(4)
C1F 0.043(4) 0.048(4) 0.032(3) 0.013(3) 0.009(3) 0.004(3)
C2F 0.062(5) 0.050(5) 0.034(4) 0.003(3) 0.002(3) 0.019(4)
C3F 0.066(5) 0.069(6) 0.037(4) 0.001(4) 0.000(3) 0.018(4)
C4F 0.069(5) 0.091(7) 0.038(4) 0.026(5) -0.002(4) -0.003(5)
C5F 0.079(6) 0.069(6) 0.051(5) 0.032(4) -0.009(4) 0.001(5)
C6F 0.072(5) 0.047(5) 0.048(4) 0.016(4) 0.001(4) 0.001(4)
C1B 0.025(3) 0.032(4) 0.032(3) 0.005(3) 0.011(2) 0.009(3)
C2B 0.026(3) 0.038(4) 0.031(3) 0.002(3) 0.004(2) 0.009(3)
C3B 0.028(3) 0.033(4) 0.028(3) 0.004(3) 0.001(2) 0.009(3)
C4B 0.028(3) 0.033(4) 0.027(3) 0.006(2) 0.004(2) 0.011(3)
C5B 0.030(3) 0.032(4) 0.025(3) 0.003(2) 0.001(2) 0.007(3)
C6B 0.031(3) 0.042(4) 0.024(3) 0.004(3) 0.008(2) 0.008(3)
C7B 0.027(3) 0.037(4) 0.021(3) 0.008(2) -0.002(2) 0.008(3)
C8B 0.036(3) 0.036(4) 0.027(3) 0.004(3) 0.002(2) 0.014(3)
C9B 0.037(3) 0.037(4) 0.041(4) 0.005(3) 0.001(3) 0.006(3)
C1R 0.054(4) 0.034(4) 0.035(3) 0.008(3) -0.003(3) 0.005(3)
C2R 0.047(4) 0.043(5) 0.082(6) 0.025(4) 0.002(4) 0.003(4)
C3R 0.069(6) 0.050(6) 0.118(8) 0.032(6) 0.001(6) 0.003(5)
C4R 0.098(7) 0.040(5) 0.074(6) 0.017(4) -0.011(5) 0.002(5)
C5R 0.109(7) 0.051(5) 0.034(4) -0.001(3) 0.000(4) 0.034(5)
C6R 0.066(5) 0.043(4) 0.031(3) 0.004(3) 0.004(3) 0.023(4)
C1I 0.031(3) 0.044(4) 0.056(4) 0.009(3) 0.022(3) 0.006(3)
C2I 0.041(4) 0.050(5) 0.078(6) 0.016(4) 0.013(4) 0.001(4)
C3I 0.050(5) 0.067(6) 0.093(7) 0.030(5) 0.005(5) 0.010(4)
C4I 0.038(4) 0.084(7) 0.079(6) 0.014(5) 0.006(4) 0.009(4)
C5I 0.050(5) 0.067(7) 0.108(8) 0.019(6) -0.004(5) -0.003(5)
C6I 0.046(4) 0.049(5) 0.107(7) 0.017(5) 0.003(5) 0.004(4)
C7I 0.039(4) 0.066(5) 0.048(4) 0.007(4) 0.021(3) 0.005(4)
C8I 0.029(3) 0.047(5) 0.035(3) 0.005(3) 0.004(3) 0.000(3)
C1J 0.045(4) 0.054(5) 0.027(3) 0.009(3) -0.006(3) -0.006(3)
C2J 0.076(6) 0.049(6) 0.080(6) 0.008(5) -0.033(5) 0.004(5)
C3J 0.112(8) 0.061(6) 0.077(6) -0.007(5) -0.039(6) 0.029(6)
C4J 0.080(7) 0.086(8) 0.084(7) 0.014(6) 0.004(5) 0.041(6)
C5J 0.053(5) 0.064(7) 0.136(9) 0.031(6) 0.024(6) 0.018(5)
C6J 0.050(4) 0.047(5) 0.074(5) 0.012(4) 0.003(4) 0.003(4)
C7J 0.044(4) 0.081(6) 0.025(3) 0.008(3) -0.007(3) -0.002(4)
C8J 0.029(3) 0.037(4) 0.023(3) 0.003(3) 0.005(2) 0.006(3)
C1C 0.032(3) 0.039(4) 0.020(3) 0.006(2) 0.000(2) 0.010(3)
C2C 0.022(3) 0.037(4) 0.019(3) 0.005(2) 0.003(2) 0.007(2)
C3C 0.028(3) 0.036(4) 0.030(3) 0.009(3) 0.002(2) 0.006(3)
C4C 0.033(3) 0.053(4) 0.020(3) 0.005(3) 0.000(2) 0.010(3)
C5C 0.049(4) 0.063(5) 0.021(3) -0.004(3) -0.002(3) 0.023(4)
C6C 0.050(4) 0.051(5) 0.026(3) -0.006(3) -0.005(3) 0.022(3)
C7C 0.036(3) 0.064(5) 0.025(3) 0.011(3) -0.001(3) 0.005(3)
C8C 0.060(4) 0.054(5) 0.029(3) 0.016(3) -0.009(3) -0.004(4)
C8CA 0.060(4) 0.054(5) 0.029(3) 0.016(3) -0.009(3) -0.004(4)
C1K 0.040(3) 0.030(4) 0.023(3) 0.003(2) 0.001(2) 0.001(3)
C2K 0.048(4) 0.043(4) 0.037(4) 0.005(3) 0.005(3) 0.006(3)
C3K 0.064(5) 0.054(5) 0.034(4) 0.007(3) 0.018(3) -0.002(4)
C4K 0.098(6) 0.042(5) 0.031(4) 0.011(3) 0.011(4) -0.004(4)
C5K 0.079(6) 0.053(5) 0.040(4) 0.015(4) -0.011(4) 0.010(4)
C6K 0.049(4) 0.049(5) 0.034(3) 0.012(3) -0.002(3) 0.010(3)
C1L 0.029(3) 0.039(4) 0.031(3) 0.010(3) 0.001(2) 0.005(3)
C2L 0.084(6) 0.050(5) 0.041(4) 0.007(4) 0.016(4) -0.002(4)
C3L 0.094(7) 0.049(5) 0.067(6) 0.010(4) 0.030(5) -0.011(5)
C4L 0.047(4) 0.039(5) 0.076(5) 0.016(4) 0.010(4) 0.005(3)
C5L 0.043(4) 0.040(4) 0.055(4) 0.001(3) -0.010(3) 0.004(3)
C6L 0.041(4) 0.041(4) 0.036(3) 0.006(3) 0.000(3) 0.006(3)
C1D 0.050(4) 0.056(5) 0.025(3) 0.014(3) 0.001(3) 0.006(3)
C2D 0.047(4) 0.048(4) 0.025(3) 0.008(3) -0.005(3) 0.012(3)
C3D 0.049(4) 0.044(4) 0.023(3) 0.006(3) -0.003(3) 0.008(3)
C4D 0.058(4) 0.054(5) 0.028(3) 0.012(3) -0.010(3) -0.001(4)
C5D 0.056(4) 0.060(5) 0.031(4) 0.011(3) -0.016(3) -0.008(4)
C6D 0.069(5) 0.062(5) 0.024(3) 0.010(3) -0.007(3) 0.000(4)
C7D 0.055(5) 0.078(6) 0.033(4) 0.016(4) -0.015(3) -0.010(4)
C8O 0.062(5) 0.071(6) 0.026(3) 0.014(3) 0.004(3) 0.013(4)
C8P 0.062(6) 0.127(10) 0.039(4) 0.025(5) -0.027(4) -0.048(6)
C10 0.127(10) 0.063(7) 0.086(7) 0.011(6) -0.015(7) -0.029(7)
Cl10 0.192(4) 0.102(3) 0.0738(18) 0.0048(16) -0.022(2) 0.047(2)
Cl11 0.132(3) 0.077(2) 0.158(3) 0.040(2) 0.004(2) 0.017(2)
Cl12 0.202(4) 0.092(2) 0.0760(18) 0.0138(16) 0.012(2) 0.030(2)
C20 0.066(5) 0.075(7) 0.086(7) 0.041(5) 0.003(5) 0.006(5)
Cl20 0.230(5) 0.072(2) 0.160(4) 0.030(2) -0.011(3) -0.002(3)
Cl21 0.085(2) 0.262(6) 0.277(6) 0.193(5) 0.092(3) 0.075(3)
Cl22 0.0921(17) 0.0742(17) 0.0718(15) 0.0106(12) 0.0199(13) -0.0214(14)
C30 0.086(6) 0.084(7) 0.059(5) 0.026(5) 0.016(5) 0.030(6)
Cl32 0.0924(19) 0.140(3) 0.0911(19) 0.055(2) -0.0035(15) -0.0146(19)
Cl33 0.0781(15) 0.098(2) 0.0727(15) 0.0083(13) 0.0255(12) 0.0112(14)

loop_
_atom_type_symbol
_atom_type_description
_atom_type_scat_dispersion_real
_atom_type_scat_dispersion_imag
_atom_type_scat_source
C C 0.0033 0.0016 'International Tables Vol C Tables 4.2.6.8 and 6.1.1.4'
H H 0.0000 0.0000 'International Tables Vol C Tables 4.2.6.8 and 6.1.1.4'
O O 0.0106 0.0060 'International Tables Vol C Tables 4.2.6.8 and 6.1.1.4'
P P 0.1023 0.0942 'International Tables Vol C Tables 4.2.6.8 and 6.1.1.4'
S S 0.1246 0.1234 'International Tables Vol C Tables 4.2.6.8 and 6.1.1.4'
Cl Cl 0.1484 0.1585 'International Tables Vol C Tables 4.2.6.8 and 6.1.1.4'
Pd Pd -0.9988 1.0072 'International Tables Vol C Tables 4.2.6.8 and 6.1.1.4'

loop_
_geom_angle_atom_site_label_1
_geom_angle_atom_site_label_2
_geom_angle_atom_site_label_3
_geom_angle
Cl1 Pd1 S1 86.24(8)
Cl1 Pd1 Cl3 176.96(8)
S1 Pd1 Cl3 96.50(7)
Cl1 Pd1 Cl4 91.51(8)
S1 Pd1 Cl4 174.22(7)
Cl3 Pd1 Cl4 85.89(7)
Cl2 Pd2 S3 85.51(8)
Cl2 Pd2 Cl3 177.69(8)
S3 Pd2 Cl3 96.78(7)
Cl2 Pd2 Cl4 91.33(8)
S3 Pd2 Cl4 176.18(7)
Cl3 Pd2 Cl4 86.38(7)
Pd2 Cl3 Pd1 93.58(7)
Pd2 Cl4 Pd1 93.13(8)
O1 P1 C1F 100.9(2)
O1 P1 C1E 106.8(3)
C1F P1 C1E 110.9(2)
O1 P1 S1 116.22(18)
C1F P1 S1 114.95(19)
C1E P1 S1 106.81(19)
P1 S1 Pd1 107.51(10)
O2 P2 C1H 97.8(8)
O2 P2 C1G 114.3(8)
C1H P2 C1G 105.7(9)
O2 P2 S2 109.6(10)
C1H P2 S2 116.6(11)
C1G P2 S2 112.2(10)
C2H C1H C6H 120.0
C2H C1H P2 120.7(11)
C6H C1H P2 119.2(11)
C3H C2H C1H 120.0
C4H C3H C2H 120.0
C3H C4H C5H 120.0
C6H C5H C4H 120.0
C5H C6H C1H 120.0
C2G C1G C6G 120.0
C2G C1G P2 121.7(8)
C6G C1G P2 118.2(8)
C1G C2G C3G 120.0
C4G C3G C2G 120.0
C5G C4G C3G 120.0
C4G C5G C6G 120.0
C5G C6G C1G 120.0
C1GA P2A O2 98.3(13)
C1GA P2A C1HA 104.2(17)
O2 P2A C1HA 113.8(12)
C1GA P2A S2A 116.4(19)
O2 P2A S2A 114.2(15)
C1HA P2A S2A 109.2(19)
C2GA C1GA C6GA 117(2)
C2GA C1GA P2A 120(2)
C6GA C1GA P2A 120(2)
C3GA C2GA C1GA 121.3(14)
C2GA C3GA C4GA 118(2)
C5GA C4GA C3GA 124(4)
C6GA C5GA C4GA 117(2)
C5GA C6GA C1GA 121.2(14)
C6HA C1HA C2HA 117(2)
C6HA C1HA P2A 118.8(19)
C2HA C1HA P2A 124(2)
C3HA C2HA C1HA 121.4(14)
C2HA C3HA C4HA 117(2)
C3HA C4HA C5HA 125(4)
C6HA C5HA C4HA 117(2)
C5HA C6HA C1HA 121.5(15)
O2 P2B C1GB 99.0(9)
O2 P2B C1HB 102.7(10)
C1GB P2B C1HB 110.5(13)
O2 P2B S2B 114.0(13)
C1GB P2B S2B 113.7(13)
C1HB P2B S2B 115.2(12)
C2HB C1HB C6HB 120.0
C2HB C1HB P2B 122.1(11)
C6HB C1HB P2B 117.9(11)
C1HB C2HB C3HB 120.0
C4HB C3HB C2HB 120.0
C3HB C4HB C5HB 120.0
C4HB C5HB C6HB 120.0
C5HB C6HB C1HB 120.0
C2GB C1GB C6GB 120.0
C2GB C1GB P2B 120.6(13)
C6GB C1GB P2B 119.2(13)
C1GB C2GB C3GB 120.0
C2GB C3GB C4GB 120.0
C5GB C4GB C3GB 120.0
C4GB C5GB C6GB 120.0
C5GB C6GB C1GB 120.0
O9 P3 C1K 101.5(2)
O9 P3 C1L 107.2(2)
C1K P3 C1L 110.6(2)
O9 P3 S3 116.81(17)
C1K P3 S3 114.14(17)
C1L P3 S3 106.40(16)
P3 S3 Pd2 106.04(9)
O10 P4 C1M 109.6(4)
O10 P4 C1N 94.9(4)
C1M P4 C1N 109.7(5)
O10 P4 S4 114.1(3)
C1M P4 S4 109.9(4)
C1N P4 S4 117.8(4)
C2M C1M C6M 120.0
C2M C1M P4 122.0(4)
C6M C1M P4 117.9(4)
C3M C2M C1M 120.0
C4M C3M C2M 120.0
C3M C4M C5M 120.0
C6M C5M C4M 120.0
C5M C6M C1M 120.0
C2N C1N C6N 120.0
C2N C1N P4 116.9(6)
C6N C1N P4 123.1(6)
C1N C2N C3N 120.0
C4N C3N C2N 120.0
C3N C4N C5N 120.0
C6N C5N C4N 120.0
C5N C6N C1N 120.0
O10 P4A C1NA 98.9(8)
O10 P4A C1MA 117.0(8)
C1NA P4A C1MA 106.4(11)
O10 P4A S4A 102.8(5)
C1NA P4A S4A 114.5(9)
C1MA P4A S4A 116.2(8)
C2MA C1MA C6MA 120.0
C2MA C1MA P4A 121.6(12)
C6MA C1MA P4A 118.4(12)
C3MA C2MA C1MA 120.0
C4MA C3MA C2MA 120.0
C5MA C4MA C3MA 120.0
C4MA C5MA C6MA 120.0
C5MA C6MA C1MA 120.0
C2NA C1NA C6NA 120.0
C2NA C1NA P4A 121.9(13)
C6NA C1NA P4A 118.0(13)
C3NA C2NA C1NA 120.0
C2NA C3NA C4NA 120.0
C5NA C4NA C3NA 120.0
C4NA C5NA C6NA 120.0
C5NA C6NA C1NA 120.0
C1A O1 P1 120.5(4)
C5A O2 P2B 122.6(7)
C5A O2 P2 124.4(6)
C5A O2 P2A 113.6(6)
C8I O3 C1B 118.1(5)
C8I O5 C7I 116.0(6)
C8J O6 C5B 122.4(5)
C8J O8 C7J 117.9(5)
C1C O9 P3 120.8(4)
C5C O10 P4A 123.0(5)
C5C O10 P4 120.3(5)
C8O O11 C1D 122.3(6)
C8O O13 C7O 112.9(7)
C8O O13 C7OA 118.2(9)
C8P O14 C5D 116.4(7)
C6A C1A C2A 123.3(6)
C6A C1A O1 118.6(6)
C2A C1A O1 118.2(5)
C1A C2A C3A 115.1(6)
C1A C2A C7A 120.5(5)
C3A C2A C7A 124.5(6)
C4A C3A C2A 125.0(7)
C5A C4A C3A 116.3(6)
C5A C4A C7D 120.0(7)
C3A C4A C7D 123.7(7)
C4A C5A C6A 122.6(7)
C4A C5A O2 118.9(7)
C6A C5A O2 118.5(8)
C1A C6A C5A 117.7(7)
C2A C7A C2B 112.3(5)
C2A C7A C8A 112.8(5)
C2B C7A C8A 110.2(5)
C7A C8A C9A 111.2(8)
C1Q C9A C8A 119.8(11)
C2Q C1Q C6Q 120.0
C2Q C1Q C9A 119.6(9)
C6Q C1Q C9A 120.4(9)
C3Q C2Q C1Q 120.0
C2Q C3Q C4Q 120.0
C5Q C4Q C3Q 120.0
C4Q C5Q C6Q 120.0
C5Q C6Q C1Q 120.0
C2QA C1QA C6QA 120.0
C2QA C1QA C9AA 113.2(9)
C6QA C1QA C9AA 125.9(9)
C1QA C2QA C3QA 120.0
C2QA C3QA C4QA 120.0
C3QA C4QA C5QA 120.0
C6QA C5QA C4QA 120.0
C5QA C6QA C1QA 120.0
C2E C1E C6E 120.0
C2E C1E P1 119.9(2)
C6E C1E P1 120.1(2)
C1E C2E C3E 120.0
C2E C3E C4E 120.0
C5E C4E C3E 120.0
C6E C5E C4E 120.0
C5E C6E C1E 120.0
C2F C1F C6F 120.0
C2F C1F P1 119.3(3)
C6F C1F P1 120.6(3)
C1F C2F C3F 120.0
C4F C3F C2F 120.0
C3F C4F C5F 120.0
C6F C5F C4F 120.0
C5F C6F C1F 120.0
C6B C1B C2B 122.8(5)
C6B C1B O3 118.6(5)
C2B C1B O3 118.3(5)
C3B C2B C1B 117.3(5)
C3B C2B C7A 122.5(5)
C1B C2B C7A 120.1(5)
C2B C3B C4B 122.2(5)
C3B C4B C5B 117.2(5)
C3B C4B C7B 123.0(5)
C5B C4B C7B 119.8(5)
C6B C5B C4B 122.7(5)
C6B C5B O6 123.8(5)
C4B C5B O6 113.4(5)
C5B C6B C1B 117.8(5)
C4B C7B C8B 110.9(5)
C4B C7B C2C 111.6(5)
C8B C7B C2C 114.5(5)
C7B C8B C9B 111.3(5)
C1R C9B C8B 116.9(5)
C2R C1R C6R 120.0
C2R C1R C9B 117.4(4)
C6R C1R C9B 122.6(4)
C1R C2R C3R 120.0
C4R C3R C2R 120.0
C3R C4R C5R 120.0
C6R C5R C4R 120.0
C5R C6R C1R 120.0
C2I C1I C6I 120.0
C2I C1I C7I 120.7(5)
C6I C1I C7I 119.2(5)
C1I C2I C3I 120.0
C2I C3I C4I 120.0
C3I C4I C5I 120.0
C6I C5I C4I 120.0
C5I C6I C1I 120.0
O5 C7I C1I 109.1(5)
O4 C8I O5 128.7(6)
O4 C8I O3 126.1(6)
O5 C8I O3 105.1(6)
C2J C1J C6J 120.0
C2J C1J C7J 119.7(5)
C6J C1J C7J 120.3(5)
C3J C2J C1J 120.0
C2J C3J C4J 120.0
C5J C4J C3J 120.0
C4J C5J C6J 120.0
C5J C6J C1J 120.0
O8 C7J C1J 110.7(6)
O7 C8J O8 127.7(5)
O7 C8J O6 126.7(5)
O8 C8J O6 105.6(5)
C2C C1C C6C 123.1(6)
C2C C1C O9 118.7(5)
C6C C1C O9 118.2(6)
C1C C2C C3C 116.1(5)
C1C C2C C7B 121.0(5)
C3C C2C C7B 122.9(6)
C2C C3C C4C 123.6(6)
C5C C4C C3C 116.7(6)
C5C C4C C7C 120.3(6)
C3C C4C C7C 122.9(6)
C4C C5C C6C 122.8(6)
C4C C5C O10 118.2(6)
C6C C5C O10 119.0(7)
C5C C6C C1C 117.6(7)
C4C C7C C8C 116.2(6)
C4C C7C C2D 110.7(6)
C8C C7C C2D 110.0(6)
C9C C8C C7C 122.4(8)
C8C C9C C1S 112.2(10)
C2S C1S C6S 120.0
C2S C1S C9C 120.5(8)
C6S C1S C9C 119.5(9)
C1S C2S C3S 120.0
C2S C3S C4S 120.0
C5S C4S C3S 120.0
C4S C5S C6S 120.0
C5S C6S C1S 120.0
C2SA C1SA C6SA 120.0
C2SA C1SA C9CA 123.6(10)
C6SA C1SA C9CA 116.3(10)
C1SA C2SA C3SA 120.0
C4SA C3SA C2SA 120.0
C5SA C4SA C3SA 120.0
C4SA C5SA C6SA 120.0
C5SA C6SA C1SA 120.0
C2K C1K C6K 120.0
C2K C1K P3 120.7(2)
C6K C1K P3 119.3(2)
C1K C2K C3K 120.0
C4K C3K C2K 120.0
C3K C4K C5K 120.0
C6K C5K C4K 120.0
C5K C6K C1K 120.0
C2L C1L C6L 120.0
C2L C1L P3 119.5(2)
C6L C1L P3 120.5(2)
C1L C2L C3L 120.0
C2L C3L C4L 120.0
C5L C4L C3L 120.0
C4L C5L C6L 120.0
C5L C6L C1L 120.0
C6D C1D C2D 120.9(6)
C6D C1D O11 124.4(6)
C2D C1D O11 114.5(6)
C3D C2D C1D 117.8(6)
C3D C2D C7C 121.9(5)
C1D C2D C7C 120.3(6)
C2D C3D C4D 123.6(6)
C5D C4D C3D 115.4(7)
C5D C4D C7D 121.3(6)
C3D C4D C7D 123.3(6)
C6D C5D C4D 123.8(6)
C6D C5D O14 117.5(6)
C4D C5D O14 118.4(7)
C5D C6D C1D 118.5(6)
C8D C7D C4D 111.5(8)
C8D C7D C4A 113.9(7)
C4D C7D C4A 111.7(6)
C7D C8D C9D 107.6(10)
C1T C9D C8D 118.9(12)
C2T C1T C6T 120.0
C2T C1T C9D 119.7(14)
C6T C1T C9D 120.1(14)
C3T C2T C1T 120.0
C2T C3T C4T 120.0
C3T C4T C5T 120.0
C6T C5T C4T 120.0
C5T C6T C1T 120.0
C2TA C1TA C6TA 120.0
C2TA C1TA C9DA 119.0(15)
C6TA C1TA C9DA 121.0(15)
C1TA C2TA C3TA 120.0
C4TA C3TA C2TA 120.0
C3TA C4TA C5TA 120.0
C6TA C5TA C4TA 120.0
C5TA C6TA C1TA 120.0
O12 C8O O13 127.3(6)
O12 C8O O11 126.6(7)
O13 C8O O11 106.0(6)
O13 C7O C1O 116.7(12)
C2O C1O C6O 120.0
C2O C1O C7O 116.8(9)
C6O C1O C7O 123.1(9)
C1O C2O C3O 120.0
C4O C3O C2O 120.0
C3O C4O C5O 120.0
C6O C5O C4O 120.0
C5O C6O C1O 120.0
O13 C7OA C1OA 98.5(14)
C2OA C1OA C6OA 120.0
C2OA C1OA C7OA 119.2(11)
C6OA C1OA C7OA 120.8(11)
C1OA C2OA C3OA 120.0
C2OA C3OA C4OA 120.0
C5OA C4OA C3OA 120.0
C4OA C5OA C6OA 120.0
C5OA C6OA C1OA 120.0
O15 C8P O16 127.2(10)
O15 C8P O14 127.3(8)
O16 C8P O14 105.5(11)
C8P O16 C7P 116.4(11)
O16 C7P C1P 112.2(12)
C2P C1P C6P 120.0
C2P C1P C7P 103.7(14)
C6P C1P C7P 136.2(14)
C3P C2P C1P 120.0
C2P C3P C4P 120.0
C5P C4P C3P 120.0
C6P C5P C4P 120.0
C5P C6P C1P 120.0
Cl11 C10 Cl12 112.1(6)
Cl11 C10 Cl10 111.1(6)
Cl12 C10 Cl10 110.5(7)
Cl21 C20 Cl22 109.9(6)
Cl21 C20 Cl20 111.6(6)
Cl22 C20 Cl20 109.1(5)
Cl32 C30 Cl31 119.4(6)
Cl32 C30 Cl33 112.1(5)
Cl31 C30 Cl33 113.0(6)
Cl32 C30 Cl30 102.8(5)
Cl33 C30 Cl30 104.2(5)
Cl41 C40 Cl42 112.8(14)
Cl41 C40 Cl40 114.6(14)
Cl42 C40 Cl40 114.1(13)
Cl51 C50 Cl50 112.7(6)
Cl51 C50 Cl52 104.7(6)
Cl50 C50 Cl52 99.9(7)
Cl55 C51 Cl54 103.7(5)
Cl55 C51 Cl53 102.9(7)
Cl54 C51 Cl53 107.6(6)
Cl81 C80 Cl80 112(2)
Cl81 C80 Cl82 110.3(19)
Cl80 C80 Cl82 109(2)

loop_
_geom_bond_atom_site_label_1
_geom_bond_atom_site_label_2
_geom_bond_distance
Pd1 Cl1 2.280(2)
Pd1 S1 2.288(2)
Pd1 Cl3 2.339(2)
Pd1 Cl4 2.355(2)
Pd2 Cl2 2.277(2)
Pd2 S3 2.2852(19)
Pd2 Cl3 2.3357(19)
Pd2 Cl4 2.337(2)
P1 O1 1.609(5)
P1 C1F 1.773(3)
P1 C1E 1.796(4)
P1 S1 1.990(3)
P2 O2 1.662(10)
P2 C1H 1.804(11)
P2 C1G 1.834(12)
P2 S2 1.921(14)
C1H C2H 1.3900
C1H C6H 1.3900
C2H C3H 1.3900
C3H C4H 1.3900
C4H C5H 1.3900
C5H C6H 1.3900
C1G C2G 1.3900
C1G C6G 1.3900
C2G C3G 1.3900
C3G C4G 1.3900
C4G C5G 1.3900
C5G C6G 1.3900
S2A P2A 1.917(16)
P2A C1GA 1.797(15)
P2A O2 1.805(10)
P2A C1HA 1.814(15)
C1GA C2GA 1.46(2)
C1GA C6GA 1.46(2)
C2GA C3GA 1.38(4)
C3GA C4GA 1.41(3)
C4GA C5GA 1.40(3)
C5GA C6GA 1.38(4)
C1HA C6HA 1.45(2)
C1HA C2HA 1.46(2)
C2HA C3HA 1.39(4)
C3HA C4HA 1.40(3)
C4HA C5HA 1.40(3)
C5HA C6HA 1.39(4)
S2B P2B 1.909(15)
P2B O2 1.631(13)
P2B C1GB 1.782(13)
P2B C1HB 1.784(13)
C1HB C2HB 1.3900
C1HB C6HB 1.3900
C2HB C3HB 1.3900
C3HB C4HB 1.3900
C4HB C5HB 1.3900
C5HB C6HB 1.3900
C1GB C2GB 1.3900
C1GB C6GB 1.3900
C2GB C3GB 1.3900
C3GB C4GB 1.3900
C4GB C5GB 1.3900
C5GB C6GB 1.3900
P3 O9 1.606(4)
P3 C1K 1.784(3)
P3 C1L 1.794(3)
P3 S3 1.989(2)
P4 O10 1.683(6)
P4 C1M 1.813(6)
P4 C1N 1.820(7)
P4 S4 1.912(5)
C1M C2M 1.3900
C1M C6M 1.3900
C2M C3M 1.3900
C3M C4M 1.3900
C4M C5M 1.3900
C5M C6M 1.3900
C1N C2N 1.3900
C1N C6N 1.3900
C2N C3N 1.3900
C3N C4N 1.3900
C4N C5N 1.3900
C5N C6N 1.3900
P4A O10 1.663(8)
P4A C1NA 1.796(11)
P4A C1MA 1.799(12)
P4A S4A 1.938(10)
C1MA C2MA 1.3900
C1MA C6MA 1.3900
C2MA C3MA 1.3900
C3MA C4MA 1.3900
C4MA C5MA 1.3900
C5MA C6MA 1.3900
C1NA C2NA 1.3900
C1NA C6NA 1.3900
C2NA C3NA 1.3900
C3NA C4NA 1.3900
C4NA C5NA 1.3900
C5NA C6NA 1.3900
O1 C1A 1.415(7)
O2 C5A 1.404(9)
O3 C8I 1.366(8)
O3 C1B 1.404(7)
O4 C8I 1.174(8)
O5 C8I 1.327(8)
O5 C7I 1.461(8)
O6 C8J 1.352(7)
O6 C5B 1.406(7)
O7 C8J 1.184(7)
O8 C8J 1.308(7)
O8 C7J 1.471(7)
O9 C1C 1.420(7)
O10 C5C 1.402(8)
O11 C8O 1.351(8)
O11 C1D 1.397(8)
O12 C8O 1.200(9)
O13 C8O 1.312(9)
O13 C7O 1.484(15)
O13 C7OA 1.51(2)
O14 C8P 1.339(13)
O14 C5D 1.423(8)
O15 C8P 1.162(13)
C1A C6A 1.383(9)
C1A C2A 1.388(10)
C2A C3A 1.391(9)
C2A C7A 1.518(8)
C3A C4A 1.379(10)
C4A C5A 1.377(11)
C4A C7D 1.527(9)
C5A C6A 1.389(11)
C7A C2B 1.523(8)
C7A C8A 1.540(9)
C8A C9A 1.541(11)
C9A C1Q 1.525(12)
C1Q C2Q 1.3900
C1Q C6Q 1.3900
C2Q C3Q 1.3900
C3Q C4Q 1.3900
C4Q C5Q 1.3900
C5Q C6Q 1.3900
C9AA C1QA 1.539(13)
C1QA C2QA 1.3900
C1QA C6QA 1.3900
C2QA C3QA 1.3900
C3QA C4QA 1.3900
C4QA C5QA 1.3900
C5QA C6QA 1.3900
C1E C2E 1.3900
C1E C6E 1.3900
C2E C3E 1.3900
C3E C4E 1.3900
C4E C5E 1.3900
C5E C6E 1.3900
C1F C2F 1.3900
C1F C6F 1.3900
C2F C3F 1.3900
C3F C4F 1.3900
C4F C5F 1.3900
C5F C6F 1.3900
C1B C6B 1.384(8)
C1B C2B 1.393(8)
C2B C3B 1.390(8)
C3B C4B 1.395(8)
C4B C5B 1.403(8)
C4B C7B 1.522(8)
C5B C6B 1.371(8)
C7B C8B 1.523(9)
C7B C2C 1.525(8)
C8B C9B 1.529(9)
C9B C1R 1.518(8)
C1R C2R 1.3900
C1R C6R 1.3900
C2R C3R 1.3900
C3R C4R 1.3900
C4R C5R 1.3900
C5R C6R 1.3900
C1I C2I 1.3900
C1I C6I 1.3900
C1I C7I 1.517(8)
C2I C3I 1.3900
C3I C4I 1.3900
C4I C5I 1.3900
C5I C6I 1.3900
C1J C2J 1.3900
C1J C6J 1.3900
C1J C7J 1.476(9)
C2J C3J 1.3900
C3J C4J 1.3900
C4J C5J 1.3900
C5J C6J 1.3900
C1C C2C 1.371(9)
C1C C6C 1.400(8)
C2C C3C 1.393(8)
C3C C4C 1.397(9)
C4C C5C 1.374(10)
C4C C7C 1.519(9)
C5C C6C 1.379(10)
C7C C8C 1.533(11)
C7C C2D 1.535(9)
C8C C9C 1.529(11)
C9C C1S 1.532(12)
C1S C2S 1.3900
C1S C6S 1.3900
C2S C3S 1.3900
C3S C4S 1.3900
C4S C5S 1.3900
C5S C6S 1.3900
C9CA C1SA 1.575(13)
C1SA C2SA 1.3900
C1SA C6SA 1.3900
C2SA C3SA 1.3900
C3SA C4SA 1.3900
C4SA C5SA 1.3900
C5SA C6SA 1.3900
C1K C2K 1.3900
C1K C6K 1.3900
C2K C3K 1.3900
C3K C4K 1.3900
C4K C5K 1.3900
C5K C6K 1.3900
C1L C2L 1.3900
C1L C6L 1.3900
C2L C3L 1.3900
C3L C4L 1.3900
C4L C5L 1.3900
C5L C6L 1.3900
C1D C6D 1.385(10)
C1D C2D 1.396(9)
C2D C3D 1.382(10)
C3D C4D 1.398(9)
C4D C5D 1.384(9)
C4D C7D 1.519(10)
C5D C6D 1.375(11)
C7D C8D 1.493(14)
C8D C9D 1.579(12)
C9D C1T 1.561(13)
C1T C2T 1.3900
C1T C6T 1.3900
C2T C3T 1.3900
C3T C4T 1.3900
C4T C5T 1.3900
C5T C6T 1.3900
C9DA C1TA 1.574(13)
C1TA C2TA 1.3900
C1TA C6TA 1.3900
C2TA C3TA 1.3900
C3TA C4TA 1.3900
C4TA C5TA 1.3900
C5TA C6TA 1.3900
C7O C1O 1.505(19)
C1O C2O 1.3900
C1O C6O 1.3900
C2O C3O 1.3900
C3O C4O 1.3900
C4O C5O 1.3900
C5O C6O 1.3900
C7OA C1OA 1.63(2)
C1OA C2OA 1.3900
C1OA C6OA 1.3900
C2OA C3OA 1.3900
C3OA C4OA 1.3900
C4OA C5OA 1.3900
C5OA C6OA 1.3900
C8P O16 1.319(12)
O16 C7P 1.499(17)
C7P C1P 1.590(19)
C1P C2P 1.3900
C1P C6P 1.3900
C2P C3P 1.3900
C3P C4P 1.3900
C4P C5P 1.3900
C5P C6P 1.3900
C10 Cl11 1.714(11)
C10 Cl12 1.741(12)
C10 Cl10 1.748(11)
C20 Cl21 1.706(10)
C20 Cl22 1.730(9)
C20 Cl20 1.760(11)
C30 Cl32 1.731(10)
C30 Cl31 1.739(12)
C30 Cl33 1.741(9)
C30 Cl30 1.808(11)
C40 Cl41 1.61(2)
C40 Cl42 1.652(19)
C40 Cl40 1.74(2)
C50 Cl51 1.657(9)
C50 Cl50 1.806(12)
C50 Cl52 1.869(13)
C51 Cl55 1.725(11)
C51 Cl54 1.772(9)
C51 Cl53 1.779(14)
C80 Cl81 1.71(2)
C80 Cl80 1.75(3)
C80 Cl82 1.75(3)
